data_7119973
loop_
_publ_author_name
'Kehr, Gerald'
'Wang, Long'
'Daniliuc, Constantin Gabriel'
'Erker, Gerhard'
'Zhang, Senwang'
'Hasegawa, Yasuharu'

_publ_section_title
;
 Cooperative Carbon Monoxide to Formyl Reduction at a Trifunctional PBB
 Frustrated Lewis Pair
;
_journal_name_full 'Chem. Commun.'
_journal_paper_doi 10.1039/C7CC02214J
_journal_year 2017
_chemical_formula_sum 'C46 H37 B2 F20 O2 P S'
_chemical_formula_weight 1086.40
_space_group_crystal_system triclinic
_space_group_IT_number 2
_space_group_name_Hall '-P 1'
_space_group_name_H-M_alt 'P -1'
_symmetry_space_group_name_Hall '-P 1'
_symmetry_space_group_name_H-M 'P -1'
_atom_sites_solution_hydrogens geom
_audit_update_record
;
2017-03-14 deposited with the CCDC.
2017-04-12 downloaded from the CCDC.
;
_cell_angle_alpha 62.069(2)
_cell_angle_beta 76.457(2)
_cell_angle_gamma 70.196(2)
_cell_formula_units_Z 2
_cell_length_a 12.6318(6)
_cell_length_b 14.5000(7)
_cell_length_c 14.8889(8)
_cell_measurement_reflns_used 9954
_cell_measurement_temperature 100.(2)
_cell_measurement_theta_max 27.4851
_cell_measurement_theta_min 2.4216
_cell_volume 2257.5(2)
_computing_cell_refinement 'SAINT V8.34A (Bruker AXS Inc., 2013)'
_computing_data_collection
;
APEX2 v.2014.1-1 (Bruker AXS Inc., 2014)

;
_computing_data_reduction 'SAINT V8.34A (Bruker AXS Inc., 2013)'
_computing_molecular_graphics 'XP (Sheldrick, 2014)'
_computing_publication_material 'SHELXL-2014 (Sheldrick, 2014)'
_computing_structure_refinement 'SHELXL-2014 (Sheldrick, 2014)'
_computing_structure_solution 'SHELXL-2014 (Sheldrick, 2014)'
_diffrn_ambient_temperature 100.(2)
_diffrn_detector_area_resol_mean 10.4167
_diffrn_measured_fraction_theta_full 0.998
_diffrn_measured_fraction_theta_max 0.998
_diffrn_measurement_device_type 'Bruker D8 Venture PHOTON 100 CMOS'
_diffrn_measurement_method 'omega and phi scans'
_diffrn_radiation_monochromator 'MX mirror'
_diffrn_radiation_type 'Mo K\a'
_diffrn_radiation_wavelength 0.71073
_diffrn_reflns_av_R_equivalents 0.1005
_diffrn_reflns_av_unetI/netI 0.0698
_diffrn_reflns_limit_h_max 15
_diffrn_reflns_limit_h_min -15
_diffrn_reflns_limit_k_max 17
_diffrn_reflns_limit_k_min -17
_diffrn_reflns_limit_l_max 17
_diffrn_reflns_limit_l_min -17
_diffrn_reflns_number 45620
_diffrn_reflns_theta_full 25.35
_diffrn_reflns_theta_max 25.35
_diffrn_reflns_theta_min 2.21
_diffrn_source 'Mo ImS'
_diffrn_source_type 'micro focus tube'
_exptl_absorpt_coefficient_mu 0.231
_exptl_absorpt_correction_T_max 0.99
_exptl_absorpt_correction_T_min 0.83
_exptl_absorpt_correction_type multi-scan
_exptl_absorpt_process_details
;
Bruker AXS (2014). SADABS, Version 2014/2, Bruker AXS Inc., Madison, Wisconsin,
USA.
;
_exptl_crystal_colour colourless
_exptl_crystal_density_diffrn 1.598
_exptl_crystal_density_method 'not measured'
_exptl_crystal_description needle
_exptl_crystal_F_000 1100
_exptl_crystal_size_max 0.135
_exptl_crystal_size_mid 0.079
_exptl_crystal_size_min 0.047
_refine_diff_density_max 0.341
_refine_diff_density_min -0.406
_refine_ls_extinction_method none
_refine_ls_goodness_of_fit_ref 1.024
_refine_ls_hydrogen_treatment constr
_refine_ls_matrix_type full
_refine_ls_number_parameters 658
_refine_ls_number_reflns 8254
_refine_ls_number_restraints 0
_refine_ls_restrained_S_all 1.024
_refine_ls_R_factor_all 0.0855
_refine_ls_R_factor_gt 0.0499
_refine_ls_shift/su_max 0.000
_refine_ls_shift/su_mean 0.000
_refine_ls_structure_factor_coef Fsqd
_refine_ls_weighting_details 'w=1/[\s^2^(Fo^2^)+(0.0357P)^2^+1.6951P] where P=(Fo^2^+2Fc^2^)/3'
_refine_ls_weighting_scheme calc
_refine_ls_wR_factor_gt 0.0923
_refine_ls_wR_factor_ref 0.1028
_reflns_number_gt 5735
_reflns_number_total 8254
_reflns_threshold_expression 'I > 2\s(I)'
_cod_data_source_file c7cc02214j2.cif
_cod_data_source_block erk8236
_cod_database_code 7119973

loop_
_space_group_symop_operation_xyz
'x, y, z'
'-x, -y, -z'

loop_
_atom_site_type_symbol
_atom_site_label
_atom_site_fract_x
_atom_site_fract_y
_atom_site_fract_z
_atom_site_U_iso_or_equiv
_atom_site_adp_type
_atom_site_calc_flag
_atom_site_refinement_flags_adp
_atom_site_refinement_flags_posn
_atom_site_occupancy
P P1 0.68820(6) 0.44929(6) 0.75294(6) 0.00878(17) Uani d . . 1
S S1 0.77310(6) 0.55941(6) 0.61166(5) 0.00933(16) Uani d . . 1
B B1 0.5621(3) 0.6696(3) 0.5509(3) 0.0110(7) Uani d . . 1
B B2 0.8540(3) 0.6058(3) 0.7429(3) 0.0119(7) Uani d . . 1
O O1 0.66824(16) 0.65654(15) 0.60036(15) 0.0106(4) Uani d . . 1
O O2 0.86177(15) 0.57811(15) 0.64905(15) 0.0102(4) Uani d . . 1
C C1 0.5618(2) 0.4704(2) 0.6975(2) 0.0116(6) Uani d . . 1
H H1A 0.5577 0.3993 0.7071 0.014 Uiso calc U R 1
H H1B 0.4943 0.4991 0.7358 0.014 Uiso calc U R 1
C C2 0.5571(2) 0.5484(2) 0.5827(2) 0.0116(6) Uani d . . 1
H H2A 0.4864 0.5533 0.5608 0.014 Uiso calc U R 1
H H2B 0.6209 0.5161 0.544 0.014 Uiso calc U R 1
C C3 0.6667(2) 0.5326(2) 0.8200(2) 0.0093(6) Uani d . . 1
H H3A 0.6237 0.6074 0.7792 0.011 Uiso calc U R 1
H H3B 0.6222 0.5035 0.8863 0.011 Uiso calc U R 1
C C4 0.7815(2) 0.5339(2) 0.8383(2) 0.0116(6) Uani d . . 1
H H4A 0.829 0.4582 0.8659 0.014 Uiso calc U R 1
H H4B 0.7675 0.5595 0.8922 0.014 Uiso calc U R 1
C C11 0.7752(2) 0.3174(2) 0.8300(2) 0.0098(6) Uani d . . 1
C C12 0.8843(2) 0.2782(2) 0.7858(2) 0.0095(6) Uani d . . 1
C C13 0.9728(2) 0.2273(2) 0.8481(2) 0.0107(6) Uani d . . 1
H H13 1.0467 0.2055 0.8187 0.013 Uiso calc U R 1
C C14 0.9596(2) 0.2063(2) 0.9503(2) 0.0102(6) Uani d . . 1
C C15 0.8492(2) 0.2252(2) 0.9942(2) 0.0113(6) Uani d . . 1
H H15 0.8372 0.1998 1.0663 0.014 Uiso calc U R 1
C C16 0.7550(2) 0.2792(2) 0.9385(2) 0.0098(6) Uani d . . 1
C C17 0.9103(2) 0.2750(2) 0.6803(2) 0.0116(6) Uani d . . 1
C C18 0.9632(3) 0.1548(2) 0.7001(2) 0.0154(7) Uani d . . 1
H H18A 0.9119 0.1117 0.748 0.023 Uiso calc U R 1
H H18B 1.0355 0.1283 0.7292 0.023 Uiso calc U R 1
H H18C 0.9758 0.1482 0.6356 0.023 Uiso calc U R 1
C C19 0.9953(2) 0.3398(2) 0.6099(2) 0.0133(7) Uani d . . 1
H H19A 1.0152 0.3296 0.5469 0.02 Uiso calc U R 1
H H19B 1.0635 0.3142 0.6447 0.02 Uiso calc U R 1
H H19C 0.9612 0.4169 0.5934 0.02 Uiso calc U R 1
C C20 0.8046(2) 0.3106(2) 0.6264(2) 0.0147(7) Uani d . . 1
H H20A 0.771 0.3886 0.6048 0.022 Uiso calc U R 1
H H20B 0.7498 0.2713 0.6735 0.022 Uiso calc U R 1
H H20C 0.8252 0.2947 0.5665 0.022 Uiso calc U R 1
C C21 1.0624(2) 0.1576(2) 1.0118(2) 0.0113(6) Uani d . . 1
C C22 1.0302(3) 0.1468(2) 1.1213(2) 0.0169(7) Uani d . . 1
H H22A 0.9874 0.2176 1.1202 0.025 Uiso calc U R 1
H H22B 1.0989 0.1201 1.1558 0.025 Uiso calc U R 1
H H22C 0.9836 0.0956 1.1581 0.025 Uiso calc U R 1
C C23 1.1245(3) 0.0443(2) 1.0168(2) 0.0167(7) Uani d . . 1
H H23A 1.0743 -0.0035 1.0526 0.025 Uiso calc U R 1
H H23B 1.1919 0.0148 1.0536 0.025 Uiso calc U R 1
H H23C 1.1469 0.0492 0.9474 0.025 Uiso calc U R 1
C C24 1.1418(3) 0.2330(2) 0.9573(2) 0.0178(7) Uani d . . 1
H H24A 1.1652 0.2388 0.8877 0.027 Uiso calc U R 1
H H24B 1.2087 0.203 0.9949 0.027 Uiso calc U R 1
H H24C 1.1019 0.305 0.9547 0.027 Uiso calc U R 1
C C25 0.6390(2) 0.2780(2) 1.0036(2) 0.0122(6) Uani d . . 1
C C26 0.6417(3) 0.1571(2) 1.0679(2) 0.0178(7) Uani d . . 1
H H26A 0.5702 0.1512 1.1106 0.027 Uiso calc U R 1
H H26B 0.7043 0.1211 1.1114 0.027 Uiso calc U R 1
H H26C 0.6525 0.1225 1.0223 0.027 Uiso calc U R 1
C C27 0.6224(2) 0.3305(2) 1.0765(2) 0.0156(7) Uani d . . 1
H H27A 0.6183 0.4077 1.0367 0.023 Uiso calc U R 1
H H27B 0.6862 0.2952 1.1185 0.023 Uiso calc U R 1
H H27C 0.5521 0.3222 1.1206 0.023 Uiso calc U R 1
C C28 0.5360(2) 0.3281(2) 0.9429(2) 0.0140(7) Uani d . . 1
H H28A 0.4694 0.3102 0.9895 0.021 Uiso calc U R 1
H H28B 0.5493 0.2992 0.8923 0.021 Uiso calc U R 1
H H28C 0.523 0.4069 0.9081 0.021 Uiso calc U R 1
C C31 0.5802(2) 0.7387(2) 0.4273(2) 0.0106(6) Uani d . . 1
C C32 0.5039(2) 0.7512(2) 0.3660(2) 0.0136(7) Uani d . . 1
F F32 0.41612(14) 0.70547(14) 0.41101(13) 0.0188(4) Uani d . . 1
C C33 0.5081(3) 0.8092(2) 0.2621(2) 0.0164(7) Uani d . . 1
F F33 0.42971(16) 0.81892(14) 0.20828(13) 0.0252(5) Uani d . . 1
C C34 0.5939(3) 0.8595(2) 0.2123(2) 0.0163(7) Uani d . . 1
F F34 0.59905(16) 0.91812(14) 0.11032(13) 0.0260(5) Uani d . . 1
C C35 0.6717(2) 0.8496(2) 0.2689(2) 0.0143(7) Uani d . . 1
F F35 0.75455(14) 0.90086(14) 0.22199(13) 0.0217(4) Uani d . . 1
C C36 0.6638(2) 0.7914(2) 0.3732(2) 0.0116(6) Uani d . . 1
F F36 0.74397(13) 0.78870(13) 0.42159(13) 0.0174(4) Uani d . . 1
C C41 0.4584(2) 0.7443(2) 0.5975(2) 0.0117(6) Uani d . . 1
C C42 0.3501(3) 0.7301(2) 0.6305(2) 0.0147(7) Uani d . . 1
F F42 0.32397(14) 0.64811(14) 0.62845(14) 0.0212(4) Uani d . . 1
C C43 0.2626(3) 0.7974(2) 0.6649(2) 0.0180(7) Uani d . . 1
F F43 0.15980(15) 0.77931(15) 0.69515(15) 0.0289(5) Uani d . . 1
C C44 0.2813(3) 0.8829(2) 0.6700(2) 0.0175(7) Uani d . . 1
F F44 0.19859(15) 0.94735(15) 0.70613(15) 0.0275(5) Uani d . . 1
C C45 0.3869(3) 0.9006(2) 0.6390(2) 0.0171(7) Uani d . . 1
F F45 0.40778(15) 0.98290(14) 0.64436(15) 0.0249(4) Uani d . . 1
C C46 0.4712(2) 0.8335(2) 0.6022(2) 0.0122(6) Uani d . . 1
F F46 0.57134(14) 0.85864(13) 0.56869(14) 0.0188(4) Uani d . . 1
C C51 0.8073(2) 0.7378(2) 0.7000(2) 0.0115(6) Uani d . . 1
C C52 0.7175(2) 0.7943(2) 0.7449(2) 0.0147(7) Uani d . . 1
F F52 0.65191(15) 0.74130(14) 0.82709(14) 0.0248(5) Uani d . . 1
C C53 0.6880(3) 0.9051(3) 0.7118(3) 0.0194(7) Uani d . . 1
F F53 0.60033(16) 0.95377(15) 0.76017(16) 0.0331(5) Uani d . . 1
C C54 0.7477(3) 0.9658(2) 0.6282(3) 0.0206(7) Uani d . . 1
F F54 0.71988(17) 1.07415(14) 0.59456(16) 0.0330(5) Uani d . . 1
C C55 0.8364(3) 0.9151(2) 0.5796(2) 0.0199(7) Uani d . . 1
F F55 0.89585(17) 0.97392(15) 0.49741(14) 0.0312(5) Uani d . . 1
C C56 0.8644(2) 0.8048(2) 0.6161(2) 0.0147(7) Uani d . . 1
F F56 0.95512(14) 0.75871(14) 0.56731(13) 0.0208(4) Uani d . . 1
C C61 0.9846(2) 0.5684(2) 0.7695(2) 0.0108(6) Uani d . . 1
C C62 1.0824(3) 0.5207(2) 0.7243(2) 0.0151(7) Uani d . . 1
F F62 1.07962(14) 0.49923(15) 0.64559(14) 0.0229(4) Uani d . . 1
C C63 1.1889(2) 0.4892(2) 0.7556(2) 0.0167(7) Uani d . . 1
F F63 1.27973(14) 0.44035(15) 0.71012(16) 0.0272(5) Uani d . . 1
C C64 1.2022(3) 0.5096(2) 0.8332(3) 0.0187(7) Uani d . . 1
F F64 1.30524(15) 0.48280(16) 0.86284(15) 0.0301(5) Uani d . . 1
C C65 1.1086(3) 0.5589(2) 0.8791(2) 0.0175(7) Uani d . . 1
F F65 1.12058(15) 0.58205(15) 0.95340(14) 0.0244(4) Uani d . . 1
C C66 1.0037(2) 0.5865(2) 0.8471(2) 0.0127(7) Uani d . . 1
F F66 0.91519(14) 0.63399(14) 0.89656(13) 0.0175(4) Uani d . . 1

loop_
_atom_site_aniso_label
_atom_site_aniso_U_11
_atom_site_aniso_U_22
_atom_site_aniso_U_33
_atom_site_aniso_U_12
_atom_site_aniso_U_13
_atom_site_aniso_U_23
P1 0.0087(4) 0.0087(4) 0.0078(4) -0.0017(3) -0.0006(3) -0.0031(3)
S1 0.0105(4) 0.0106(4) 0.0068(4) -0.0030(3) -0.0001(3) -0.0038(3)
B1 0.0086(16) 0.0147(18) 0.0092(18) -0.0027(14) -0.0034(13) -0.0038(14)
B2 0.0115(17) 0.0167(18) 0.0127(19) -0.0026(14) -0.0013(14) -0.0112(15)
O1 0.0111(10) 0.0090(10) 0.0098(11) -0.0004(8) -0.0039(8) -0.0026(8)
O2 0.0094(10) 0.0142(11) 0.0101(11) -0.0026(8) -0.0021(8) -0.0075(9)
C1 0.0107(15) 0.0098(15) 0.0105(16) -0.0026(12) -0.0026(12) -0.0006(12)
C2 0.0128(15) 0.0135(16) 0.0075(16) -0.0026(13) -0.0053(12) -0.0023(13)
C3 0.0105(15) 0.0094(15) 0.0061(15) -0.0009(12) 0.0018(12) -0.0042(12)
C4 0.0120(15) 0.0125(15) 0.0114(16) 0.0006(12) -0.0049(12) -0.0068(13)
C11 0.0103(15) 0.0093(15) 0.0093(16) -0.0031(12) -0.0022(12) -0.0027(12)
C12 0.0132(15) 0.0067(14) 0.0080(15) -0.0041(12) -0.0005(12) -0.0018(12)
C13 0.0052(14) 0.0114(15) 0.0129(17) 0.0024(12) 0.0003(12) -0.0068(13)
C14 0.0114(15) 0.0063(14) 0.0112(16) -0.0017(12) -0.0012(12) -0.0028(12)
C15 0.0145(16) 0.0102(15) 0.0080(15) -0.0042(12) 0.0018(12) -0.0035(12)
C16 0.0115(15) 0.0061(14) 0.0099(16) -0.0012(12) 0.0009(12) -0.0034(12)
C17 0.0119(15) 0.0120(15) 0.0093(16) -0.0004(12) -0.0017(12) -0.0048(13)
C18 0.0199(17) 0.0129(16) 0.0124(17) 0.0003(13) -0.0007(13) -0.0080(13)
C19 0.0132(16) 0.0149(16) 0.0099(16) -0.0034(13) 0.0012(12) -0.0050(13)
C20 0.0164(16) 0.0173(17) 0.0133(17) -0.0043(13) -0.0023(13) -0.0084(14)
C21 0.0080(14) 0.0143(16) 0.0086(16) -0.0003(12) -0.0012(12) -0.0041(13)
C22 0.0151(16) 0.0172(17) 0.0138(17) -0.0002(13) -0.0024(13) -0.0054(14)
C23 0.0144(16) 0.0168(17) 0.0152(17) -0.0010(13) -0.0007(13) -0.0063(14)
C24 0.0172(17) 0.0210(17) 0.0149(18) -0.0058(14) -0.0018(14) -0.0066(14)
C25 0.0095(15) 0.0141(16) 0.0075(15) -0.0024(12) 0.0028(12) -0.0023(13)
C26 0.0120(16) 0.0162(16) 0.0168(18) -0.0023(13) 0.0026(13) -0.0032(14)
C27 0.0106(15) 0.0229(18) 0.0117(16) -0.0006(13) 0.0033(12) -0.0106(14)
C28 0.0107(15) 0.0144(16) 0.0132(17) -0.0039(13) 0.0006(12) -0.0034(13)
C31 0.0093(15) 0.0085(15) 0.0107(16) 0.0024(12) -0.0019(12) -0.0044(12)
C32 0.0148(16) 0.0109(15) 0.0130(17) -0.0042(13) -0.0013(13) -0.0029(13)
F32 0.0172(9) 0.0220(10) 0.0167(10) -0.0108(8) -0.0061(8) -0.0021(8)
C33 0.0216(17) 0.0140(16) 0.0168(18) -0.0029(14) -0.0088(14) -0.0070(14)
F33 0.0346(11) 0.0279(11) 0.0151(10) -0.0124(9) -0.0125(9) -0.0033(8)
C34 0.0242(18) 0.0127(16) 0.0059(16) -0.0001(13) 0.0002(13) -0.0031(13)
F34 0.0377(12) 0.0261(11) 0.0073(10) -0.0093(9) 0.0003(8) -0.0020(8)
C35 0.0149(16) 0.0098(15) 0.0126(17) -0.0014(13) 0.0052(13) -0.0044(13)
F35 0.0196(10) 0.0226(10) 0.0164(10) -0.0102(8) 0.0062(8) -0.0036(8)
C36 0.0083(15) 0.0116(15) 0.0158(17) 0.0007(12) -0.0032(12) -0.0078(13)
F36 0.0125(9) 0.0216(10) 0.0163(10) -0.0069(8) -0.0027(7) -0.0045(8)
C41 0.0123(15) 0.0112(15) 0.0085(16) -0.0023(12) -0.0012(12) -0.0020(12)
C42 0.0185(17) 0.0138(16) 0.0081(16) -0.0037(13) -0.0014(13) -0.0021(13)
F42 0.0174(9) 0.0183(10) 0.0296(11) -0.0081(8) 0.0024(8) -0.0112(8)
C43 0.0154(16) 0.0188(17) 0.0124(17) -0.0036(14) 0.0030(13) -0.0032(14)
F43 0.0154(10) 0.0311(11) 0.0347(12) -0.0081(9) 0.0103(9) -0.0140(10)
C44 0.0152(16) 0.0162(17) 0.0125(17) 0.0063(13) -0.0003(13) -0.0068(14)
F44 0.0256(11) 0.0253(11) 0.0258(11) 0.0025(8) 0.0057(9) -0.0161(9)
C45 0.0290(19) 0.0115(16) 0.0090(16) -0.0049(14) -0.0034(14) -0.0026(13)
F45 0.0315(11) 0.0167(10) 0.0307(12) -0.0037(8) -0.0016(9) -0.0158(9)
C46 0.0110(15) 0.0126(15) 0.0094(16) -0.0020(13) -0.0026(12) -0.0020(13)
F46 0.0162(9) 0.0154(9) 0.0263(11) -0.0048(8) -0.0009(8) -0.0102(8)
C51 0.0125(15) 0.0148(16) 0.0090(16) -0.0021(13) -0.0040(12) -0.0062(13)
C52 0.0131(16) 0.0158(16) 0.0152(17) -0.0067(13) -0.0008(13) -0.0048(14)
F52 0.0225(10) 0.0193(10) 0.0304(12) -0.0090(8) 0.0152(9) -0.0146(9)
C53 0.0166(17) 0.0189(17) 0.0251(19) -0.0006(14) -0.0016(14) -0.0142(15)
F53 0.0290(11) 0.0213(11) 0.0461(14) 0.0000(9) 0.0079(10) -0.0217(10)
C54 0.0282(19) 0.0103(16) 0.0216(19) -0.0012(14) -0.0090(15) -0.0051(14)
F54 0.0459(13) 0.0091(10) 0.0353(13) -0.0030(9) -0.0025(10) -0.0059(9)
C55 0.0235(18) 0.0171(17) 0.0138(17) -0.0099(14) -0.0006(14) 0.0002(14)
F55 0.0425(13) 0.0197(10) 0.0212(11) -0.0134(9) 0.0061(9) -0.0010(9)
C56 0.0154(16) 0.0174(17) 0.0107(16) -0.0021(13) -0.0014(13) -0.0069(13)
F56 0.0238(10) 0.0193(10) 0.0155(10) -0.0075(8) 0.0081(8) -0.0077(8)
C61 0.0122(15) 0.0082(15) 0.0090(16) -0.0020(12) -0.0030(12) -0.0008(12)
C62 0.0165(16) 0.0169(16) 0.0145(17) -0.0056(13) -0.0034(13) -0.0072(14)
F62 0.0144(9) 0.0345(11) 0.0311(12) -0.0008(8) -0.0019(8) -0.0270(10)
C63 0.0101(16) 0.0129(16) 0.0240(19) -0.0001(13) -0.0012(13) -0.0074(14)
F63 0.0098(9) 0.0286(11) 0.0449(13) 0.0014(8) 0.0003(9) -0.0226(10)
C64 0.0126(16) 0.0158(17) 0.0238(19) -0.0027(13) -0.0107(14) -0.0018(14)
F64 0.0161(10) 0.0349(12) 0.0384(13) -0.0024(9) -0.0162(9) -0.0115(10)
C65 0.0257(18) 0.0172(17) 0.0113(17) -0.0096(14) -0.0093(14) -0.0013(13)
F65 0.0276(11) 0.0300(11) 0.0214(11) -0.0098(9) -0.0118(8) -0.0096(9)
C66 0.0132(16) 0.0094(15) 0.0120(16) -0.0044(12) -0.0022(13) -0.0001(13)
F66 0.0180(9) 0.0249(10) 0.0157(10) -0.0065(8) -0.0003(8) -0.0136(8)

loop_
_atom_type_symbol
_atom_type_description
_atom_type_scat_dispersion_real
_atom_type_scat_dispersion_imag
_atom_type_scat_source
C C 0.0033 0.0016 'International Tables Vol C Tables 4.2.6.8 and 6.1.1.4'
H H 0.0000 0.0000 'International Tables Vol C Tables 4.2.6.8 and 6.1.1.4'
B B 0.0013 0.0007 'International Tables Vol C Tables 4.2.6.8 and 6.1.1.4'
O O 0.0106 0.0060 'International Tables Vol C Tables 4.2.6.8 and 6.1.1.4'
F F 0.0171 0.0103 'International Tables Vol C Tables 4.2.6.8 and 6.1.1.4'
P P 0.1023 0.0942 'International Tables Vol C Tables 4.2.6.8 and 6.1.1.4'
S S 0.1246 0.1234 'International Tables Vol C Tables 4.2.6.8 and 6.1.1.4'

loop_
_geom_angle_atom_site_label_1
_geom_angle_atom_site_label_2
_geom_angle_atom_site_label_3
_geom_angle
C11 P1 C3 105.78(13)
C11 P1 C1 124.26(13)
C3 P1 C1 113.81(13)
C11 P1 S1 117.66(10)
C3 P1 S1 93.21(10)
C1 P1 S1 98.03(9)
O2 S1 O1 106.28(11)
O2 S1 P1 105.43(8)
O1 S1 P1 91.22(8)
O1 B1 C2 106.0(2)
O1 B1 C31 108.5(2)
C2 B1 C31 112.7(3)
O1 B1 C41 102.6(2)
C2 B1 C41 117.5(2)
C31 B1 C41 108.7(2)
O2 B2 C4 108.6(2)
O2 B2 C61 104.8(2)
C4 B2 C61 109.7(2)
O2 B2 C51 106.5(2)
C4 B2 C51 117.5(2)
C61 B2 C51 108.9(2)
S1 O1 B1 119.78(17)
S1 O2 B2 130.14(18)
C2 C1 P1 115.0(2)
C2 C1 H1A 108.5
P1 C1 H1A 108.5
C2 C1 H1B 108.5
P1 C1 H1B 108.5
H1A C1 H1B 107.5
C1 C2 B1 116.3(2)
C1 C2 H2A 108.2
B1 C2 H2A 108.2
C1 C2 H2B 108.2
B1 C2 H2B 108.2
H2A C2 H2B 107.4
C4 C3 P1 110.40(19)
C4 C3 H3A 109.6
P1 C3 H3A 109.6
C4 C3 H3B 109.6
P1 C3 H3B 109.6
H3A C3 H3B 108.1
C3 C4 B2 118.2(2)
C3 C4 H4A 107.8
B2 C4 H4A 107.8
C3 C4 H4B 107.8
B2 C4 H4B 107.8
H4A C4 H4B 107.1
C16 C11 C12 119.4(3)
C16 C11 P1 117.4(2)
C12 C11 P1 118.2(2)
C13 C12 C11 116.7(3)
C13 C12 C17 116.9(3)
C11 C12 C17 126.0(3)
C14 C13 C12 124.1(3)
C14 C13 H13 118.0
C12 C13 H13 118.0
C13 C14 C15 116.2(3)
C13 C14 C21 120.9(3)
C15 C14 C21 122.7(3)
C14 C15 C16 123.7(3)
C14 C15 H15 118.2
C16 C15 H15 118.2
C15 C16 C11 117.2(3)
C15 C16 C25 115.1(3)
C11 C16 C25 127.2(3)
C20 C17 C19 110.5(2)
C20 C17 C12 113.5(2)
C19 C17 C12 112.1(2)
C20 C17 C18 105.1(2)
C19 C17 C18 108.5(2)
C12 C17 C18 106.7(2)
C17 C18 H18A 109.5
C17 C18 H18B 109.5
H18A C18 H18B 109.5
C17 C18 H18C 109.5
H18A C18 H18C 109.5
H18B C18 H18C 109.5
C17 C19 H19A 109.5
C17 C19 H19B 109.5
H19A C19 H19B 109.5
C17 C19 H19C 109.5
H19A C19 H19C 109.5
H19B C19 H19C 109.5
C17 C20 H20A 109.5
C17 C20 H20B 109.5
H20A C20 H20B 109.5
C17 C20 H20C 109.5
H20A C20 H20C 109.5
H20B C20 H20C 109.5
C22 C21 C14 112.7(2)
C22 C21 C23 107.9(2)
C14 C21 C23 109.8(2)
C22 C21 C24 108.6(2)
C14 C21 C24 108.0(2)
C23 C21 C24 109.8(2)
C21 C22 H22A 109.5
C21 C22 H22B 109.5
H22A C22 H22B 109.5
C21 C22 H22C 109.5
H22A C22 H22C 109.5
H22B C22 H22C 109.5
C21 C23 H23A 109.5
C21 C23 H23B 109.5
H23A C23 H23B 109.5
C21 C23 H23C 109.5
H23A C23 H23C 109.5
H23B C23 H23C 109.5
C21 C24 H24A 109.5
C21 C24 H24B 109.5
H24A C24 H24B 109.5
C21 C24 H24C 109.5
H24A C24 H24C 109.5
H24B C24 H24C 109.5
C28 C25 C27 109.4(2)
C28 C25 C26 105.5(2)
C27 C25 C26 108.6(2)
C28 C25 C16 115.4(2)
C27 C25 C16 111.7(2)
C26 C25 C16 105.8(2)
C25 C26 H26A 109.5
C25 C26 H26B 109.5
H26A C26 H26B 109.5
C25 C26 H26C 109.5
H26A C26 H26C 109.5
H26B C26 H26C 109.5
C25 C27 H27A 109.5
C25 C27 H27B 109.5
H27A C27 H27B 109.5
C25 C27 H27C 109.5
H27A C27 H27C 109.5
H27B C27 H27C 109.5
C25 C28 H28A 109.5
C25 C28 H28B 109.5
H28A C28 H28B 109.5
C25 C28 H28C 109.5
H28A C28 H28C 109.5
H28B C28 H28C 109.5
C36 C31 C32 113.5(3)
C36 C31 B1 127.3(3)
C32 C31 B1 119.2(3)
F32 C32 C33 116.3(3)
F32 C32 C31 118.8(3)
C33 C32 C31 124.9(3)
F33 C33 C32 121.2(3)
F33 C33 C34 119.7(3)
C32 C33 C34 119.0(3)
F34 C34 C35 121.2(3)
F34 C34 C33 120.2(3)
C35 C34 C33 118.6(3)
F35 C35 C34 119.6(3)
F35 C35 C36 119.9(3)
C34 C35 C36 120.5(3)
F36 C36 C35 115.5(3)
F36 C36 C31 121.0(3)
C35 C36 C31 123.5(3)
C42 C41 C46 113.7(3)
C42 C41 B1 125.0(3)
C46 C41 B1 121.2(3)
F42 C42 C43 115.5(3)
F42 C42 C41 120.6(3)
C43 C42 C41 123.9(3)
F43 C43 C44 119.6(3)
F43 C43 C42 120.8(3)
C44 C43 C42 119.7(3)
F44 C44 C45 120.1(3)
F44 C44 C43 120.8(3)
C45 C44 C43 119.1(3)
F45 C45 C44 120.3(3)
F45 C45 C46 120.2(3)
C44 C45 C46 119.5(3)
F46 C46 C45 116.3(3)
F46 C46 C41 119.5(3)
C45 C46 C41 124.1(3)
C52 C51 C56 113.2(3)
C52 C51 B2 126.1(3)
C56 C51 B2 120.5(3)
F52 C52 C53 115.1(3)
F52 C52 C51 120.8(3)
C53 C52 C51 124.1(3)
F53 C53 C54 120.0(3)
F53 C53 C52 120.5(3)
C54 C53 C52 119.4(3)
F54 C54 C53 120.3(3)
F54 C54 C55 120.4(3)
C53 C54 C55 119.4(3)
F55 C55 C56 120.7(3)
F55 C55 C54 119.9(3)
C56 C55 C54 119.4(3)
F56 C56 C55 116.9(3)
F56 C56 C51 118.6(3)
C55 C56 C51 124.5(3)
C66 C61 C62 113.5(3)
C66 C61 B2 117.4(3)
C62 C61 B2 129.1(3)
F62 C62 C63 114.6(3)
F62 C62 C61 121.5(3)
C63 C62 C61 124.0(3)
F63 C63 C64 119.7(3)
F63 C63 C62 120.8(3)
C64 C63 C62 119.5(3)
F64 C64 C65 120.5(3)
F64 C64 C63 120.6(3)
C65 C64 C63 118.9(3)
F65 C65 C64 119.6(3)
F65 C65 C66 120.8(3)
C64 C65 C66 119.6(3)
F66 C66 C65 116.3(3)
F66 C66 C61 119.4(3)
C65 C66 C61 124.4(3)

loop_
_geom_bond_atom_site_label_1
_geom_bond_atom_site_label_2
_geom_bond_distance
P1 C11 1.814(3)
P1 C3 1.819(3)
P1 C1 1.837(3)
P1 S1 2.2543(10)
S1 O2 1.509(2)
S1 O1 1.544(2)
B1 O1 1.593(4)
B1 C2 1.611(4)
B1 C31 1.634(4)
B1 C41 1.640(4)
B2 O2 1.599(4)
B2 C4 1.611(4)
B2 C61 1.634(4)
B2 C51 1.640(4)
C1 C2 1.548(4)
C1 H1A 0.99
C1 H1B 0.99
C2 H2A 0.99
C2 H2B 0.99
C3 C4 1.544(4)
C3 H3A 0.99
C3 H3B 0.99
C4 H4A 0.99
C4 H4B 0.99
C11 C16 1.431(4)
C11 C12 1.432(4)
C12 C13 1.392(4)
C12 C17 1.547(4)
C13 C14 1.385(4)
C13 H13 0.95
C14 C15 1.389(4)
C14 C21 1.534(4)
C15 C16 1.392(4)
C15 H15 0.95
C16 C25 1.557(4)
C17 C20 1.529(4)
C17 C19 1.539(4)
C17 C18 1.547(4)
C18 H18A 0.98
C18 H18B 0.98
C18 H18C 0.98
C19 H19A 0.98
C19 H19B 0.98
C19 H19C 0.98
C20 H20A 0.98
C20 H20B 0.98
C20 H20C 0.98
C21 C22 1.530(4)
C21 C23 1.537(4)
C21 C24 1.546(4)
C22 H22A 0.98
C22 H22B 0.98
C22 H22C 0.98
C23 H23A 0.98
C23 H23B 0.98
C23 H23C 0.98
C24 H24A 0.98
C24 H24B 0.98
C24 H24C 0.98
C25 C28 1.527(4)
C25 C27 1.537(4)
C25 C26 1.546(4)
C26 H26A 0.98
C26 H26B 0.98
C26 H26C 0.98
C27 H27A 0.98
C27 H27B 0.98
C27 H27C 0.98
C28 H28A 0.98
C28 H28B 0.98
C28 H28C 0.98
C31 C36 1.385(4)
C31 C32 1.390(4)
C32 F32 1.361(3)
C32 C33 1.370(4)
C33 F33 1.347(3)
C33 C34 1.381(4)
C34 F34 1.347(3)
C34 C35 1.370(4)
C35 F35 1.354(3)
C35 C36 1.375(4)
C36 F36 1.355(3)
C41 C42 1.391(4)
C41 C46 1.392(4)
C42 F42 1.352(3)
C42 C43 1.383(4)
C43 F43 1.343(3)
C43 C44 1.375(4)
C44 F44 1.343(3)
C44 C45 1.374(4)
C45 F45 1.347(3)
C45 C46 1.380(4)
C46 F46 1.352(3)
C51 C52 1.389(4)
C51 C56 1.393(4)
C52 F52 1.360(3)
C52 C53 1.379(4)
C53 F53 1.348(4)
C53 C54 1.370(5)
C54 F54 1.347(3)
C54 C55 1.371(5)
C55 F55 1.347(4)
C55 C56 1.368(4)
C56 F56 1.354(3)
C61 C66 1.386(4)
C61 C62 1.389(4)
C62 F62 1.356(3)
C62 C63 1.383(4)
C63 F63 1.346(3)
C63 C64 1.377(5)
C64 F64 1.344(3)
C64 C65 1.371(5)
C65 F65 1.348(4)
C65 C66 1.379(4)
C66 F66 1.355(3)

loop_
_geom_torsion_atom_site_label_1
_geom_torsion_atom_site_label_2
_geom_torsion_atom_site_label_3
_geom_torsion_atom_site_label_4
_geom_torsion
O2 S1 O1 B1 173.56(19)
P1 S1 O1 B1 -79.98(19)
C2 B1 O1 S1 32.7(3)
C31 B1 O1 S1 -88.6(2)
C41 B1 O1 S1 156.54(17)
O1 S1 O2 B2 51.0(2)
P1 S1 O2 B2 -44.9(2)
C4 B2 O2 S1 40.8(3)
C61 B2 O2 S1 157.93(18)
C51 B2 O2 S1 -86.7(3)
C11 P1 C1 C2 -130.9(2)
C3 P1 C1 C2 97.8(2)
S1 P1 C1 C2 0.6(2)
P1 C1 C2 B1 -58.5(3)
O1 B1 C2 C1 50.8(3)
C31 B1 C2 C1 169.4(2)
C41 B1 C2 C1 -63.2(3)
C11 P1 C3 C4 55.6(2)
C1 P1 C3 C4 -164.58(18)
S1 P1 C3 C4 -64.35(19)
P1 C3 C4 B2 75.1(3)
O2 B2 C4 C3 -49.3(3)
C61 B2 C4 C3 -163.3(2)
C51 B2 C4 C3 71.6(3)
C3 P1 C11 C16 36.9(2)
C1 P1 C11 C16 -97.5(2)
S1 P1 C11 C16 139.24(19)
C3 P1 C11 C12 -118.1(2)
C1 P1 C11 C12 107.5(2)
S1 P1 C11 C12 -15.7(3)
C16 C11 C12 C13 -16.4(4)
P1 C11 C12 C13 138.1(2)
C16 C11 C12 C17 155.9(3)
P1 C11 C12 C17 -49.7(4)
C11 C12 C13 C14 4.6(4)
C17 C12 C13 C14 -168.4(3)
C12 C13 C14 C15 8.8(4)
C12 C13 C14 C21 -175.3(3)
C13 C14 C15 C16 -11.0(4)
C21 C14 C15 C16 173.2(3)
C14 C15 C16 C11 -0.4(4)
C14 C15 C16 C25 172.2(3)
C12 C11 C16 C15 14.4(4)
P1 C11 C16 C15 -140.2(2)
C12 C11 C16 C25 -157.2(3)
P1 C11 C16 C25 48.2(4)
C13 C12 C17 C20 167.6(2)
C11 C12 C17 C20 -4.6(4)
C13 C12 C17 C19 -66.2(3)
C11 C12 C17 C19 121.6(3)
C13 C12 C17 C18 52.4(3)
C11 C12 C17 C18 -119.8(3)
C13 C14 C21 C22 176.8(3)
C15 C14 C21 C22 -7.6(4)
C13 C14 C21 C23 -62.9(3)
C15 C14 C21 C23 112.7(3)
C13 C14 C21 C24 56.9(3)
C15 C14 C21 C24 -127.5(3)
C15 C16 C25 C28 -174.6(3)
C11 C16 C25 C28 -2.9(4)
C15 C16 C25 C27 59.6(3)
C11 C16 C25 C27 -128.7(3)
C15 C16 C25 C26 -58.4(3)
C11 C16 C25 C26 113.3(3)
O1 B1 C31 C36 -8.4(4)
C2 B1 C31 C36 -125.5(3)
C41 B1 C31 C36 102.4(3)
O1 B1 C31 C32 173.5(2)
C2 B1 C31 C32 56.4(3)
C41 B1 C31 C32 -75.6(3)
C36 C31 C32 F32 -178.3(2)
B1 C31 C32 F32 0.1(4)
C36 C31 C32 C33 0.0(4)
B1 C31 C32 C33 178.4(3)
F32 C32 C33 F33 -0.6(4)
C31 C32 C33 F33 -178.9(3)
F32 C32 C33 C34 178.6(3)
C31 C32 C33 C34 0.3(5)
F33 C33 C34 F34 0.1(4)
C32 C33 C34 F34 -179.2(3)
F33 C33 C34 C35 179.2(3)
C32 C33 C34 C35 -0.1(4)
F34 C34 C35 F35 1.0(4)
C33 C34 C35 F35 -178.1(3)
F34 C34 C35 C36 178.6(3)
C33 C34 C35 C36 -0.5(4)
F35 C35 C36 F36 -1.2(4)
C34 C35 C36 F36 -178.7(2)
F35 C35 C36 C31 178.4(3)
C34 C35 C36 C31 0.9(5)
C32 C31 C36 F36 179.0(2)
B1 C31 C36 F36 0.8(4)
C32 C31 C36 C35 -0.6(4)
B1 C31 C36 C35 -178.8(3)
O1 B1 C41 C42 -140.0(3)
C2 B1 C41 C42 -24.2(4)
C31 B1 C41 C42 105.2(3)
O1 B1 C41 C46 43.4(3)
C2 B1 C41 C46 159.3(3)
C31 B1 C41 C46 -71.4(3)
C46 C41 C42 F42 178.7(3)
B1 C41 C42 F42 1.9(4)
C46 C41 C42 C43 0.0(4)
B1 C41 C42 C43 -176.7(3)
F42 C42 C43 F43 0.9(4)
C41 C42 C43 F43 179.6(3)
F42 C42 C43 C44 179.8(3)
C41 C42 C43 C44 -1.5(5)
F43 C43 C44 F44 0.9(5)
C42 C43 C44 F44 -177.9(3)
F43 C43 C44 C45 179.9(3)
C42 C43 C44 C45 1.0(5)
F44 C44 C45 F45 -0.3(4)
C43 C44 C45 F45 -179.2(3)
F44 C44 C45 C46 179.9(3)
C43 C44 C45 C46 0.9(5)
F45 C45 C46 F46 -2.8(4)
C44 C45 C46 F46 177.0(3)
F45 C45 C46 C41 177.5(3)
C44 C45 C46 C41 -2.6(5)
C42 C41 C46 F46 -177.5(2)
B1 C41 C46 F46 -0.6(4)
C42 C41 C46 C45 2.1(4)
B1 C41 C46 C45 179.0(3)
O2 B2 C51 C52 129.4(3)
C4 B2 C51 C52 7.5(4)
C61 B2 C51 C52 -118.0(3)
O2 B2 C51 C56 -56.4(3)
C4 B2 C51 C56 -178.4(3)
C61 B2 C51 C56 56.2(4)
C56 C51 C52 F52 179.2(3)
B2 C51 C52 F52 -6.2(5)
C56 C51 C52 C53 -1.1(5)
B2 C51 C52 C53 173.4(3)
F52 C52 C53 F53 0.4(4)
C51 C52 C53 F53 -179.2(3)
F52 C52 C53 C54 -178.7(3)
C51 C52 C53 C54 1.6(5)
F53 C53 C54 F54 0.7(5)
C52 C53 C54 F54 179.8(3)
F53 C53 C54 C55 -179.8(3)
C52 C53 C54 C55 -0.7(5)
F54 C54 C55 F55 -0.4(5)
C53 C54 C55 F55 -179.9(3)
F54 C54 C55 C56 178.9(3)
C53 C54 C55 C56 -0.6(5)
F55 C55 C56 F56 1.5(5)
C54 C55 C56 F56 -177.8(3)
F55 C55 C56 C51 -179.6(3)
C54 C55 C56 C51 1.1(5)
C52 C51 C56 F56 178.6(3)
B2 C51 C56 F56 3.7(4)
C52 C51 C56 C55 -0.3(5)
B2 C51 C56 C55 -175.1(3)
O2 B2 C61 C66 178.0(2)
C4 B2 C61 C66 -65.7(3)
C51 B2 C61 C66 64.3(3)
O2 B2 C61 C62 -1.4(4)
C4 B2 C61 C62 115.0(3)
C51 B2 C61 C62 -115.1(3)
C66 C61 C62 F62 -178.6(3)
B2 C61 C62 F62 0.8(5)
C66 C61 C62 C63 2.8(4)
B2 C61 C62 C63 -177.9(3)
F62 C62 C63 F63 -0.7(4)
C61 C62 C63 F63 178.0(3)
F62 C62 C63 C64 178.3(3)
C61 C62 C63 C64 -3.0(5)
F63 C63 C64 F64 1.1(4)
C62 C63 C64 F64 -177.9(3)
F63 C63 C64 C65 -179.6(3)
C62 C63 C64 C65 1.4(5)
F64 C64 C65 F65 1.0(4)
C63 C64 C65 F65 -178.3(3)
F64 C64 C65 C66 179.5(3)
C63 C64 C65 C66 0.2(5)
F65 C65 C66 F66 -2.1(4)
C64 C65 C66 F66 179.4(3)
F65 C65 C66 C61 178.1(3)
C64 C65 C66 C61 -0.3(5)
C62 C61 C66 F66 179.2(2)
B2 C61 C66 F66 -0.3(4)
C62 C61 C66 C65 -1.1(4)
B2 C61 C66 C65 179.5(3)
